data_7214398
loop_
_publ_author_name
'Yang, Songjie'
'Pop, Flavia'
'Melan, Caroline'
'Brooks, Andrew C.'
'Martin, Lee'
'Horton, Peter'
'Auban-Senzier, Pascale'
'Rikken, Geert L. J. A.'
'Avarvari, Narcis'
'Wallis, John D.'

_publ_section_title
;
 Charge transfer complexes and radical cation salts of chiral methylated
 organosulfur donors
;
_journal_issue 19
_journal_name_full CrystEngComm
_journal_page_first 3906
_journal_paper_doi 10.1039/c3ce42539h
_journal_volume 16
_journal_year 2014
_chemical_absolute_configuration syn
_chemical_formula_sum 'C25 H14 F4 N4 S8'
_chemical_formula_weight 702.88
_chemical_name_systematic
; 
(ethylenedithio)(2S,4S-pentane-2,4-dithio)TTF.
tetrafluoro-TCNQ molecular complex
;
_space_group_IT_number 4
_symmetry_cell_setting monoclinic
_symmetry_space_group_name_Hall 'P 2yb'
_symmetry_space_group_name_H-M 'P 1 21 1'
_atom_sites_solution_hydrogens geom
_atom_sites_solution_primary direct
_atom_sites_solution_secondary difmap
_audit_creation_method SHELXL-97
_cell_angle_alpha 90.00
_cell_angle_beta 90.489(4)
_cell_angle_gamma 90.00
_cell_formula_units_Z 2
_cell_length_a 5.6084(4)
_cell_length_b 8.6087(7)
_cell_length_c 27.868(2)
_cell_measurement_reflns_used 19778
_cell_measurement_temperature 120(2)
_cell_measurement_theta_max 27.48
_cell_measurement_theta_min 2.91
_cell_volume 1345.45(17)
_computing_cell_refinement 'DENZO (Otwinowski & Minor, 1997) & COLLECT (Hooft, R.W.W., 1998)'
_computing_data_collection 'COLLECT (Hooft, R.W.W., 1998)'
_computing_data_reduction 'DENZO (Otwinowski & Minor, 1997) & COLLECT (Hooft, R.W.W., 1998)'
_diffrn_ambient_temperature 120(2)
_diffrn_detector_area_resol_mean 9.091
_diffrn_measured_fraction_theta_full 0.970
_diffrn_measured_fraction_theta_max 0.963
_diffrn_measurement_device_type
;
'Bruker-Nonius Roper CCD camera on \k-goniostat' 
;
_diffrn_measurement_method '\f & \w scans'
_diffrn_radiation_monochromator graphite
_diffrn_radiation_source 'Bruker-Nonius FR591 rotating anode'
_diffrn_radiation_type MoK\a
_diffrn_radiation_wavelength 0.71073
_diffrn_reflns_av_R_equivalents 0.0561
_diffrn_reflns_av_sigmaI/netI 0.0895
_diffrn_reflns_limit_h_max 7
_diffrn_reflns_limit_h_min -7
_diffrn_reflns_limit_k_max 10
_diffrn_reflns_limit_k_min -11
_diffrn_reflns_limit_l_max 35
_diffrn_reflns_limit_l_min -36
_diffrn_reflns_number 11490
_diffrn_reflns_theta_full 27.00
_diffrn_reflns_theta_max 27.48
_diffrn_reflns_theta_min 2.92
_exptl_absorpt_coefficient_mu 0.719
_exptl_absorpt_correction_T_max 0.74
_exptl_absorpt_correction_T_min 0.62
_exptl_absorpt_correction_type multi-scan
_exptl_absorpt_process_details 'SADABS 2007/2 (Sheldrick, G.M., 2007)'
_exptl_crystal_colour 'dark brown'
_exptl_crystal_density_diffrn 1.735
_exptl_crystal_density_method 'not measured'
_exptl_crystal_description 'cut plate'
_exptl_crystal_F_000 712
_exptl_crystal_size_max 0.42
_exptl_crystal_size_mid 0.22
_exptl_crystal_size_min 0.04
_refine_diff_density_max 0.546
_refine_diff_density_min -0.474
_refine_diff_density_rms 0.107
_refine_ls_abs_structure_details 'Flack H D (1983), Acta Cryst. A39, 876-881'
_refine_ls_abs_structure_Flack 0.06(9)
_refine_ls_extinction_method none
_refine_ls_goodness_of_fit_ref 1.058
_refine_ls_hydrogen_treatment constr
_refine_ls_matrix_type full
_refine_ls_number_parameters 373
_refine_ls_number_reflns 5387
_refine_ls_number_restraints 7
_refine_ls_restrained_S_all 1.058
_refine_ls_R_factor_all 0.0726
_refine_ls_R_factor_gt 0.0504
_refine_ls_shift/su_max 0.000
_refine_ls_shift/su_mean 0.000
_refine_ls_structure_factor_coef Fsqd
_refine_ls_weighting_details 'calc w=1/[\s^2^(Fo^2^)+(0.0510P)^2^+0.0000P] where P=(Fo^2^+2Fc^2^)/3'
_refine_ls_weighting_scheme calc
_refine_ls_wR_factor_gt 0.1136
_refine_ls_wR_factor_ref 0.1254
_reflns_number_gt 4262
_reflns_number_total 5387
_reflns_threshold_expression >2sigma(I)
_cod_data_source_file c3ce42539h2.cif
_cod_data_source_block mono7ringTCNQF4
_cod_original_cell_volume 1345.47(18)
_cod_original_sg_symbol_H-M P21
_cod_database_code 7214398

loop_
_symmetry_equiv_pos_as_xyz
'x, y, z'
'-x, y+1/2, -z'

loop_
_atom_site_label
_atom_site_type_symbol
_atom_site_fract_x
_atom_site_fract_y
_atom_site_fract_z
_atom_site_U_iso_or_equiv
_atom_site_adp_type
_atom_site_occupancy
_atom_site_symmetry_multiplicity
_atom_site_calc_flag
_atom_site_refinement_flags
_atom_site_disorder_assembly
_atom_site_disorder_group
S1 S 0.6025(2) 0.14339(18) 0.08586(4) 0.0247(3) Uani 1 1 d D . .
S2 S 0.1148(2) 0.38553(16) 0.05453(4) 0.0243(3) Uani 1 1 d D . .
S3 S 0.4022(2) 0.15905(17) 0.18238(4) 0.0201(3) Uani 1 1 d . . .
S4 S 0.0000(2) 0.35803(16) 0.15777(4) 0.0205(3) Uani 1 1 d . . .
S5 S 0.2214(2) 0.14090(16) 0.29258(4) 0.0196(3) Uani 1 1 d . A .
S6 S -0.1774(2) 0.34410(16) 0.26859(4) 0.0199(3) Uani 1 1 d . A .
S7 S 0.1059(2) 0.10291(18) 0.39519(4) 0.0236(3) Uani 1 1 d . A .
S8 S -0.3820(2) 0.36400(17) 0.36385(4) 0.0209(3) Uani 1 1 d . . .
F1 F -0.0974(5) -0.0680(4) 0.15343(10) 0.0299(7) Uani 1 1 d . . .
F2 F -0.2631(5) -0.0762(4) 0.24022(10) 0.0286(7) Uani 1 1 d . . .
F3 F 0.5107(5) -0.4255(4) 0.19813(10) 0.0284(7) Uani 1 1 d . . .
F4 F 0.3422(5) -0.4359(3) 0.28512(10) 0.0251(7) Uani 1 1 d . . .
N1 N 0.0973(8) -0.1007(6) 0.05243(15) 0.0317(12) Uani 1 1 d . . .
N2 N 0.6816(8) -0.3873(6) 0.09607(16) 0.0347(12) Uani 1 1 d . . .
N3 N -0.4597(7) -0.1327(6) 0.33831(15) 0.0290(10) Uani 1 1 d . . .
N4 N 0.1433(7) -0.3879(6) 0.38868(15) 0.0267(11) Uani 1 1 d . . .
C1A C 0.5473(14) 0.2584(11) 0.0315(3) 0.026(3) Uiso 0.515(9) 1 d PD A 1
H1A1 H 0.5988 0.3667 0.0376 0.031 Uiso 0.515(9) 1 calc PR A 1
H1A2 H 0.6464 0.2166 0.0053 0.031 Uiso 0.515(9) 1 calc PR A 1
C2A C 0.2892(12) 0.2595(9) 0.0152(3) 0.017(2) Uiso 0.515(9) 1 d PD A 1
H2A1 H 0.2243 0.1526 0.0162 0.020 Uiso 0.515(9) 1 calc PR A 1
H2A2 H 0.2781 0.2976 -0.0182 0.020 Uiso 0.515(9) 1 calc PR A 1
C1B C 0.4763(17) 0.1797(10) 0.0261(2) 0.021(3) Uiso 0.485(9) 1 d PD A 2
H1B1 H 0.5977 0.1595 0.0013 0.025 Uiso 0.485(9) 1 calc PR A 2
H1B2 H 0.3389 0.1099 0.0202 0.025 Uiso 0.485(9) 1 calc PR A 2
C2B C 0.3963(11) 0.3476(9) 0.0237(3) 0.019(3) Uiso 0.485(9) 1 d PD A 2
H2B1 H 0.3783 0.3779 -0.0104 0.022 Uiso 0.485(9) 1 calc PR A 2
H2B2 H 0.5223 0.4138 0.0381 0.022 Uiso 0.485(9) 1 calc PR A 2
C3 C 0.3780(8) 0.2160(6) 0.12261(16) 0.0200(11) Uani 1 1 d . A .
C4 C 0.1893(8) 0.3105(6) 0.11093(17) 0.0204(12) Uani 1 1 d . A .
C5 C 0.1504(8) 0.2547(5) 0.20170(17) 0.0178(11) Uani 1 1 d . A .
C6 C 0.0741(8) 0.2475(6) 0.24910(17) 0.0166(11) Uani 1 1 d . . .
C7 C 0.0311(8) 0.1907(6) 0.33986(16) 0.0164(11) Uani 1 1 d . . .
C8 C -0.1552(8) 0.2855(6) 0.32876(17) 0.0163(10) Uani 1 1 d . A .
C9 C -0.3721(9) 0.5026(6) 0.45096(18) 0.0256(12) Uani 1 1 d . . .
H9C H -0.5433 0.4806 0.4524 0.038 Uiso 1 1 calc R . .
H9B H -0.3467 0.6009 0.4340 0.038 Uiso 1 1 calc R . .
H9A H -0.3068 0.5104 0.4836 0.038 Uiso 1 1 calc R . .
C10 C -0.2466(7) 0.3717(6) 0.42423(15) 0.0173(10) Uani 1 1 d . . .
H10 H -0.0737 0.3980 0.4213 0.021 Uiso 1 1 calc R . .
C11 C -0.2704(8) 0.2158(5) 0.45081(17) 0.0199(11) Uani 1 1 d . A .
H11A H -0.1757 0.2210 0.4809 0.024 Uiso 1 1 calc R . .
H11B H -0.4394 0.2009 0.4597 0.024 Uiso 1 1 calc R . .
C12 C -0.1890(8) 0.0757(6) 0.42204(16) 0.0192(10) Uani 1 1 d . . .
H12 H -0.3073 0.0572 0.3956 0.023 Uiso 1 1 calc R A .
C13 C -0.1755(9) -0.0716(6) 0.45332(18) 0.0305(13) Uani 1 1 d . A .
H13C H -0.0798 -0.0502 0.4822 0.046 Uiso 1 1 calc R . .
H13B H -0.1014 -0.1557 0.4350 0.046 Uiso 1 1 calc R . .
H13A H -0.3367 -0.1025 0.4627 0.046 Uiso 1 1 calc R . .
C21 C 0.2158(8) -0.2465(6) 0.16981(17) 0.0195(11) Uani 1 1 d . . .
C22 C 0.0118(8) -0.1610(6) 0.18536(17) 0.0191(11) Uani 1 1 d . . .
C23 C -0.0737(8) -0.1665(6) 0.23041(17) 0.0207(12) Uani 1 1 d . . .
C24 C 0.0292(8) -0.2552(6) 0.26821(16) 0.0166(11) Uani 1 1 d . . .
C25 C 0.2327(8) -0.3406(6) 0.25291(17) 0.0188(11) Uani 1 1 d . . .
C26 C 0.3186(8) -0.3372(6) 0.20788(17) 0.0197(11) Uani 1 1 d . . .
C27 C 0.1859(9) -0.1640(6) 0.08438(18) 0.0255(12) Uani 1 1 d . . .
C28 C 0.3034(8) -0.2450(6) 0.12247(17) 0.0190(11) Uani 1 1 d . . .
C29 C 0.5132(9) -0.3257(6) 0.10816(17) 0.0233(12) Uani 1 1 d . . .
C30 C -0.2834(9) -0.1874(6) 0.32765(17) 0.0235(12) Uani 1 1 d . . .
C31 C -0.0604(8) -0.2612(6) 0.31510(18) 0.0209(11) Uani 1 1 d . . .
C32 C 0.0588(8) -0.3343(6) 0.35457(17) 0.0212(11) Uani 1 1 d . . .

loop_
_atom_site_aniso_label
_atom_site_aniso_U_11
_atom_site_aniso_U_22
_atom_site_aniso_U_33
_atom_site_aniso_U_23
_atom_site_aniso_U_13
_atom_site_aniso_U_12
S1 0.0154(6) 0.0424(8) 0.0163(6) 0.0007(6) 0.0028(5) 0.0034(7)
S2 0.0239(7) 0.0347(9) 0.0144(6) 0.0041(6) 0.0024(5) 0.0060(6)
S3 0.0171(6) 0.0276(8) 0.0157(6) 0.0012(6) 0.0016(4) 0.0032(6)
S4 0.0203(6) 0.0262(7) 0.0150(6) 0.0010(6) 0.0030(5) 0.0059(6)
S5 0.0166(6) 0.0267(7) 0.0155(6) -0.0007(6) 0.0019(5) 0.0025(6)
S6 0.0172(6) 0.0278(8) 0.0147(6) 0.0007(6) 0.0019(4) 0.0038(6)
S7 0.0169(6) 0.0368(9) 0.0171(6) 0.0054(6) 0.0036(5) 0.0047(6)
S8 0.0171(6) 0.0301(7) 0.0155(6) 0.0007(6) 0.0029(4) 0.0050(6)
F1 0.0297(17) 0.0318(18) 0.0283(17) 0.0071(14) -0.0024(13) 0.0097(15)
F2 0.0234(15) 0.0354(18) 0.0269(16) 0.0052(14) 0.0025(12) 0.0128(14)
F3 0.0225(15) 0.0386(19) 0.0243(16) -0.0025(14) 0.0041(12) 0.0114(14)
F4 0.0220(15) 0.0270(17) 0.0262(16) 0.0041(14) -0.0002(12) 0.0060(13)
N1 0.039(3) 0.034(3) 0.022(2) 0.000(2) -0.002(2) -0.002(2)
N2 0.030(2) 0.045(3) 0.030(3) 0.000(2) 0.009(2) -0.002(3)
N3 0.020(2) 0.037(3) 0.030(2) -0.003(2) 0.0007(18) 0.002(2)
N4 0.020(2) 0.036(3) 0.024(2) 0.002(2) 0.0052(18) 0.000(2)
C3 0.016(2) 0.034(3) 0.010(2) -0.005(2) 0.0014(19) -0.006(2)
C4 0.014(2) 0.028(3) 0.019(3) 0.003(2) 0.005(2) -0.002(2)
C5 0.021(3) 0.013(3) 0.019(3) 0.002(2) -0.002(2) 0.000(2)
C6 0.018(2) 0.012(3) 0.020(3) 0.002(2) -0.004(2) 0.001(2)
C7 0.014(2) 0.019(3) 0.016(3) -0.003(2) 0.0018(19) 0.001(2)
C8 0.017(2) 0.015(3) 0.018(3) -0.002(2) 0.007(2) -0.004(2)
C9 0.026(3) 0.030(3) 0.021(3) -0.003(2) 0.004(2) 0.002(2)
C10 0.016(2) 0.024(3) 0.012(2) 0.000(2) 0.0018(17) -0.003(2)
C11 0.021(3) 0.019(3) 0.020(3) 0.001(2) 0.000(2) -0.004(2)
C12 0.020(2) 0.020(3) 0.017(2) 0.001(2) 0.0029(19) -0.003(2)
C13 0.036(3) 0.033(3) 0.022(3) -0.001(2) 0.006(2) 0.000(3)
C21 0.019(2) 0.018(3) 0.021(3) 0.001(2) -0.002(2) -0.006(2)
C22 0.021(3) 0.017(3) 0.020(3) 0.006(2) -0.0072(19) 0.000(2)
C23 0.017(2) 0.022(3) 0.023(3) -0.005(2) -0.001(2) 0.012(2)
C24 0.017(2) 0.018(3) 0.015(3) -0.003(2) 0.0027(19) -0.007(2)
C25 0.021(2) 0.015(3) 0.021(3) 0.007(2) -0.0044(19) -0.007(2)
C26 0.010(2) 0.021(3) 0.028(3) -0.003(2) -0.0009(19) 0.004(2)
C27 0.021(3) 0.026(3) 0.029(3) -0.005(3) 0.003(2) -0.010(2)
C28 0.017(3) 0.018(3) 0.022(3) 0.003(2) -0.001(2) -0.002(2)
C29 0.023(3) 0.031(3) 0.015(3) 0.003(2) 0.004(2) -0.009(3)
C30 0.021(3) 0.030(3) 0.019(3) -0.001(2) 0.000(2) -0.003(2)
C31 0.017(3) 0.021(3) 0.025(3) 0.000(2) 0.000(2) 0.000(2)
C32 0.014(2) 0.028(3) 0.021(3) 0.000(2) 0.0072(19) -0.006(2)

loop_
_atom_type_symbol
_atom_type_description
_atom_type_scat_dispersion_real
_atom_type_scat_dispersion_imag
_atom_type_scat_source
C C 0.0033 0.0016 'International Tables Vol C Tables 4.2.6.8 and 6.1.1.4'
H H 0.0000 0.0000 'International Tables Vol C Tables 4.2.6.8 and 6.1.1.4'
N N 0.0061 0.0033 'International Tables Vol C Tables 4.2.6.8 and 6.1.1.4'
F F 0.0171 0.0103 'International Tables Vol C Tables 4.2.6.8 and 6.1.1.4'
S S 0.1246 0.1234 'International Tables Vol C Tables 4.2.6.8 and 6.1.1.4'

loop_
_geom_angle_atom_site_label_1
_geom_angle_atom_site_label_2
_geom_angle_atom_site_label_3
_geom_angle
C3 S1 C1B 101.4(3)
C3 S1 C1A 100.0(4)
C1B S1 C1A 25.2(4)
C4 S2 C2A 101.2(3)
C4 S2 C2B 99.0(3)
C2A S2 C2B 31.5(4)
C5 S3 C3 96.1(2)
C5 S4 C4 96.5(2)
C6 S5 C7 96.1(2)
C6 S6 C8 96.3(2)
C7 S7 C12 101.7(2)
C8 S8 C10 103.2(2)
C2A C1A S1 113.9(5)
C2A C1A H1A1 108.8
S1 C1A H1A1 108.8
C2A C1A H1A2 108.8
S1 C1A H1A2 108.8
H1A1 C1A H1A2 107.7
C1A C2A S2 109.8(5)
C1A C2A H2A1 109.7
S2 C2A H2A1 109.7
C1A C2A H2A2 109.7
S2 C2A H2A2 109.7
H2A1 C2A H2A2 108.2
C2B C1B S1 108.4(5)
C2B C1B H1B1 110.0
S1 C1B H1B1 110.0
C2B C1B H1B2 110.0
S1 C1B H1B2 110.0
H1B1 C1B H1B2 108.4
C1B C2B S2 113.9(6)
C1B C2B H2B1 108.8
S2 C2B H2B1 108.8
C1B C2B H2B2 108.8
S2 C2B H2B2 108.8
H2B1 C2B H2B2 107.7
C4 C3 S3 116.6(4)
C4 C3 S1 129.2(4)
S3 C3 S1 114.2(3)
C3 C4 S4 115.9(4)
C3 C4 S2 127.7(4)
S4 C4 S2 116.5(3)
C6 C5 S3 122.3(3)
C6 C5 S4 122.9(3)
S3 C5 S4 114.9(3)
C5 C6 S5 122.7(3)
C5 C6 S6 122.3(3)
S5 C6 S6 115.0(3)
C8 C7 S5 116.5(4)
C8 C7 S7 129.3(4)
S5 C7 S7 114.2(3)
C7 C8 S8 131.8(4)
C7 C8 S6 116.0(4)
S8 C8 S6 112.2(3)
C10 C9 H9C 109.5
C10 C9 H9B 109.5
H9C C9 H9B 109.5
C10 C9 H9A 109.5
H9C C9 H9A 109.5
H9B C9 H9A 109.5
C9 C10 C11 111.5(4)
C9 C10 S8 106.5(3)
C11 C10 S8 111.8(3)
C9 C10 H10 109.0
C11 C10 H10 109.0
S8 C10 H10 109.0
C12 C11 C10 114.2(4)
C12 C11 H11A 108.7
C10 C11 H11A 108.7
C12 C11 H11B 108.7
C10 C11 H11B 108.7
H11A C11 H11B 107.6
C11 C12 C13 111.6(4)
C11 C12 S7 112.9(3)
C13 C12 S7 107.2(3)
C11 C12 H12 108.3
C13 C12 H12 108.3
S7 C12 H12 108.3
C12 C13 H13C 109.5
C12 C13 H13B 109.5
H13C C13 H13B 109.5
C12 C13 H13A 109.5
H13C C13 H13A 109.5
H13B C13 H13A 109.5
C28 C21 C22 124.3(4)
C28 C21 C26 123.8(4)
C22 C21 C26 111.9(4)
F1 C22 C23 118.3(4)
F1 C22 C21 117.9(4)
C23 C22 C21 123.7(4)
F2 C23 C22 117.1(4)
F2 C23 C24 118.5(4)
C22 C23 C24 124.3(4)
C31 C24 C23 124.3(4)
C31 C24 C25 123.5(4)
C23 C24 C25 112.1(4)
C26 C25 F4 117.7(4)
C26 C25 C24 124.1(4)
F4 C25 C24 118.2(4)
F3 C26 C25 117.9(4)
F3 C26 C21 118.3(4)
C25 C26 C21 123.8(4)
N1 C27 C28 177.4(6)
C21 C28 C27 122.5(4)
C21 C28 C29 123.4(4)
C27 C28 C29 114.0(4)
N2 C29 C28 178.4(6)
N3 C30 C31 178.2(6)
C24 C31 C32 124.3(4)
C24 C31 C30 121.7(4)
C32 C31 C30 114.0(4)
N4 C32 C31 174.9(6)

loop_
_geom_bond_atom_site_label_1
_geom_bond_atom_site_label_2
_geom_bond_distance
S1 C3 1.746(5)
S1 C1B 1.831(4)
S1 C1A 1.833(4)
S2 C4 1.747(5)
S2 C2A 1.831(4)
S2 C2B 1.834(4)
S3 C5 1.725(5)
S3 C3 1.740(5)
S4 C5 1.728(5)
S4 C4 1.739(5)
S5 C6 1.725(5)
S5 C7 1.756(5)
S6 C6 1.729(5)
S6 C8 1.754(5)
S7 C7 1.764(5)
S7 C12 1.836(5)
S8 C8 1.747(5)
S8 C10 1.841(4)
F1 C22 1.341(5)
F2 C23 1.346(5)
F3 C26 1.348(5)
F4 C25 1.359(5)
N1 C27 1.153(6)
N2 C29 1.137(6)
N3 C30 1.137(6)
N4 C32 1.155(6)
C1A C2A 1.514(8)
C1A H1A1 0.9900
C1A H1A2 0.9900
C2A H2A1 0.9900
C2A H2A2 0.9900
C1B C2B 1.514(8)
C1B H1B1 0.9900
C1B H1B2 0.9900
C2B H2B1 0.9900
C2B H2B2 0.9900
C3 C4 1.371(7)
C5 C6 1.393(6)
C7 C8 1.359(6)
C9 C10 1.526(7)
C9 H9C 0.9800
C9 H9B 0.9800
C9 H9A 0.9800
C10 C11 1.539(7)
C10 H10 1.0000
C11 C12 1.521(7)
C11 H11A 0.9900
C11 H11B 0.9900
C12 C13 1.540(7)
C12 H12 1.0000
C13 H13C 0.9800
C13 H13B 0.9800
C13 H13A 0.9800
C21 C28 1.412(7)
C21 C22 1.431(7)
C21 C26 1.434(6)
C22 C23 1.349(7)
C23 C24 1.420(6)
C24 C31 1.405(7)
C24 C25 1.426(7)
C25 C26 1.348(7)
C27 C28 1.426(7)
C28 C29 1.426(7)
C30 C31 1.448(7)
C31 C32 1.428(7)
